data_2234701
loop_
_publ_author_name
'Choi, Hong Dae'
'Seo, Pil Ja'
'Lee, Uk'

_publ_section_title
;
 5-Bromo-2-(3-fluorophenyl)-3-methylsulfinyl-1-benzofuran
;
_journal_coeditor_code IS5120
_journal_issue 5
_journal_name_full 'Acta Crystallographica Section E'
_journal_page_first o1470
_journal_paper_doi 10.1107/S1600536812016789
_journal_volume 68
_journal_year 2012
_chemical_formula_iupac 'C15 H10 Br F O2 S'
_chemical_formula_moiety 'C15 H10 Br F O2 S'
_chemical_formula_sum 'C15 H10 Br F O2 S'
_chemical_formula_weight 353.20
_chemical_name_systematic
;
5-Bromo-2-(3-fluorophenyl)-3-methylsulfinyl-1-benzofuran
;
_space_group_IT_number 2
_symmetry_cell_setting triclinic
_symmetry_space_group_name_Hall '-P 1'
_symmetry_space_group_name_H-M 'P -1'
_atom_sites_solution_hydrogens difmap
_atom_sites_solution_primary direct
_atom_sites_solution_secondary difmap
_cell_angle_alpha 87.6240(10)
_cell_angle_beta 81.3780(10)
_cell_angle_gamma 66.7090(10)
_cell_formula_units_Z 2
_cell_length_a 8.04940(10)
_cell_length_b 8.53170(10)
_cell_length_c 10.7110(2)
_cell_measurement_reflns_used 7435
_cell_measurement_temperature 173(2)
_cell_measurement_theta_max 27.49
_cell_measurement_theta_min 2.60
_cell_volume 667.871(18)
_computing_cell_refinement '<i>SAINT</i> (Bruker, 2009)'
_computing_data_collection '<i>APEX2</i> (Bruker, 2009)'
_computing_data_reduction '<i>SAINT</i> (Bruker, 2009)'
_computing_molecular_graphics '<i>ORTEP-3</i> (Farrugia, 1997) and <i>DIAMOND</i> (Brandenburg, 1998)'
_computing_publication_material '<i>SHELXL97</i> (Sheldrick, 2008)'
_computing_structure_refinement '<i>SHELXL97</i> (Sheldrick, 2008)'
_computing_structure_solution '<i>SHELXS97</i> (Sheldrick, 2008)'
_diffrn_ambient_temperature 173(2)
_diffrn_detector_area_resol_mean 10.0
_diffrn_measured_fraction_theta_full 0.999
_diffrn_measured_fraction_theta_max 0.999
_diffrn_measurement_device_type 'Bruker SMART APEXII CCD'
_diffrn_measurement_method '\f and \w scans'
_diffrn_radiation_monochromator 'graphite multilayer'
_diffrn_radiation_source 'rotating anode'
_diffrn_radiation_type MoK\a
_diffrn_radiation_wavelength 0.71073
_diffrn_reflns_av_R_equivalents 0.0379
_diffrn_reflns_av_sigmaI/netI 0.0300
_diffrn_reflns_limit_h_max 10
_diffrn_reflns_limit_h_min -10
_diffrn_reflns_limit_k_max 11
_diffrn_reflns_limit_k_min -11
_diffrn_reflns_limit_l_max 13
_diffrn_reflns_limit_l_min -13
_diffrn_reflns_number 11667
_diffrn_reflns_theta_full 27.50
_diffrn_reflns_theta_max 27.50
_diffrn_reflns_theta_min 1.92
_diffrn_standards_number 0
_exptl_absorpt_coefficient_mu 3.242
_exptl_absorpt_correction_T_max 0.5014
_exptl_absorpt_correction_T_min 0.3907
_exptl_absorpt_correction_type multi-scan
_exptl_absorpt_process_details '(<i>SADABS</i>; Bruker, 2009)'
_exptl_crystal_colour colourless
_exptl_crystal_density_diffrn 1.756
_exptl_crystal_density_method 'not measured'
_exptl_crystal_description block
_exptl_crystal_F_000 352
_exptl_crystal_size_max 0.36
_exptl_crystal_size_mid 0.29
_exptl_crystal_size_min 0.25
_refine_diff_density_max 0.356
_refine_diff_density_min -0.459
_refine_ls_extinction_method none
_refine_ls_goodness_of_fit_ref 1.073
_refine_ls_hydrogen_treatment constr
_refine_ls_matrix_type full
_refine_ls_number_parameters 182
_refine_ls_number_reflns 3059
_refine_ls_number_restraints 0
_refine_ls_restrained_S_all 1.073
_refine_ls_R_factor_all 0.0272
_refine_ls_R_factor_gt 0.0245
_refine_ls_shift/su_max 0.003
_refine_ls_shift/su_mean 0.000
_refine_ls_structure_factor_coef Fsqd
_refine_ls_weighting_details 'calc w=1/[\s^2^(Fo^2^)+(0.0304P)^2^+0.2245P] where P=(Fo^2^+2Fc^2^)/3'
_refine_ls_weighting_scheme calc
_refine_ls_wR_factor_gt 0.0628
_refine_ls_wR_factor_ref 0.0640
_reflns_number_gt 2835
_reflns_number_total 3059
_reflns_threshold_expression I>2\s(I)
_cod_data_source_file is5120.cif
_cod_data_source_block I
_cod_original_cell_volume 667.871(17)
_cod_database_code 2234701
_cod_database_fobs_code 2234701

loop_
_symmetry_equiv_pos_as_xyz
'x, y, z'
'-x, -y, -z'

loop_
_atom_site_type_symbol
_atom_site_label
_atom_site_fract_x
_atom_site_fract_y
_atom_site_fract_z
_atom_site_U_iso_or_equiv
_atom_site_adp_type
_atom_site_calc_flag
_atom_site_refinement_flags
_atom_site_occupancy
_atom_site_symmetry_multiplicity
Br Br1 0.17500(3) 1.14433(2) 1.025572(16) 0.03170(8) Uani d . 1 2
S S1 0.78664(6) 0.69925(5) 0.60864(4) 0.02294(10) Uani d . 1 2
F F1 0.46013(17) 0.70426(15) 0.04748(10) 0.0391(3) Uani d . 1 2
O O1 0.29411(16) 0.86282(14) 0.50431(11) 0.0227(2) Uani d . 1 2
O O2 0.81884(18) 0.83090(16) 0.67671(13) 0.0309(3) Uani d . 1 2
C C1 0.5524(2) 0.78361(19) 0.59217(15) 0.0207(3) Uani d . 1 2
C C2 0.4029(2) 0.89580(19) 0.68141(15) 0.0205(3) Uani d . 1 2
C C3 0.3839(2) 0.9576(2) 0.80375(15) 0.0224(3) Uani d . 1 2
H H3 0.4859 0.9297 0.8475 0.027 Uiso calc R 1 2
C C4 0.2095(2) 1.0613(2) 0.85784(16) 0.0236(3) Uani d . 1 2
C C5 0.0559(2) 1.1060(2) 0.79601(17) 0.0260(4) Uani d . 1 2
H H5 -0.0611 1.1781 0.8375 0.031 Uiso calc R 1 2
C C6 0.0740(2) 1.0455(2) 0.67483(17) 0.0254(4) Uani d . 1 2
H H6 -0.0279 1.0741 0.6308 0.030 Uiso calc R 1 2
C C7 0.2488(2) 0.9411(2) 0.62143(15) 0.0213(3) Uani d . 1 2
C C8 0.4801(2) 0.7684(2) 0.48847(15) 0.0209(3) Uani d . 1 2
C C9 0.5542(2) 0.6726(2) 0.36924(16) 0.0214(3) Uani d . 1 2
C C10 0.4711(2) 0.7376(2) 0.26146(16) 0.0235(3) Uani d . 1 2
H H10 0.3691 0.8438 0.2646 0.028 Uiso calc R 1 2
C C11 0.5423(3) 0.6428(2) 0.15148(16) 0.0264(4) Uani d . 1 2
C C12 0.6896(3) 0.4891(2) 0.14076(17) 0.0288(4) Uani d . 1 2
H H12 0.7343 0.4279 0.0625 0.035 Uiso calc R 1 2
C C13 0.7716(3) 0.4254(2) 0.24751(17) 0.0279(4) Uani d . 1 2
H H13 0.8746 0.3197 0.2425 0.033 Uiso calc R 1 2
C C14 0.7036(2) 0.5154(2) 0.36110(17) 0.0251(4) Uani d . 1 2
H H14 0.7589 0.4701 0.4341 0.030 Uiso calc R 1 2
C C15 0.7821(3) 0.5407(2) 0.7231(2) 0.0362(5) Uani d . 1 2
H H15A 0.9036 0.4827 0.7483 0.054 Uiso calc R 1 2
H H15B 0.7470 0.4572 0.6862 0.054 Uiso calc R 1 2
H H15C 0.6931 0.5958 0.7974 0.054 Uiso calc R 1 2

loop_
_atom_site_aniso_label
_atom_site_aniso_U_11
_atom_site_aniso_U_22
_atom_site_aniso_U_33
_atom_site_aniso_U_12
_atom_site_aniso_U_13
_atom_site_aniso_U_23
Br1 0.02857(12) 0.03822(11) 0.02513(11) -0.01096(8) 0.00206(7) -0.00900(7)
S1 0.0157(2) 0.02387(19) 0.0279(2) -0.00585(15) -0.00481(16) 0.00069(15)
F1 0.0440(7) 0.0454(6) 0.0252(6) -0.0113(5) -0.0152(5) -0.0005(5)
O1 0.0172(6) 0.0260(6) 0.0224(6) -0.0047(5) -0.0053(4) -0.0020(4)
O2 0.0266(7) 0.0292(6) 0.0416(8) -0.0129(5) -0.0134(6) 0.0013(5)
C1 0.0163(8) 0.0212(7) 0.0238(8) -0.0065(6) -0.0034(6) 0.0000(6)
C2 0.0172(8) 0.0205(7) 0.0234(8) -0.0069(6) -0.0032(6) 0.0009(6)
C3 0.0192(8) 0.0248(8) 0.0233(8) -0.0081(6) -0.0050(6) 0.0009(6)
C4 0.0241(9) 0.0245(7) 0.0222(8) -0.0102(7) -0.0013(7) -0.0016(6)
C5 0.0185(8) 0.0243(8) 0.0309(9) -0.0047(6) -0.0003(7) -0.0012(7)
C6 0.0167(8) 0.0264(8) 0.0303(9) -0.0047(6) -0.0058(7) -0.0002(7)
C7 0.0199(8) 0.0213(7) 0.0223(8) -0.0071(6) -0.0043(6) 0.0004(6)
C8 0.0162(8) 0.0209(7) 0.0237(8) -0.0053(6) -0.0035(6) 0.0009(6)
C9 0.0204(8) 0.0237(7) 0.0224(8) -0.0107(6) -0.0035(6) -0.0016(6)
C10 0.0206(8) 0.0244(7) 0.0271(9) -0.0096(6) -0.0059(7) 0.0006(6)
C11 0.0278(10) 0.0327(9) 0.0227(8) -0.0147(7) -0.0084(7) 0.0022(7)
C12 0.0287(10) 0.0329(9) 0.0259(9) -0.0139(8) 0.0000(7) -0.0065(7)
C13 0.0234(9) 0.0256(8) 0.0319(9) -0.0069(7) -0.0018(7) -0.0046(7)
C14 0.0234(9) 0.0250(8) 0.0264(8) -0.0077(7) -0.0071(7) 0.0007(6)
C15 0.0331(11) 0.0301(9) 0.0502(12) -0.0143(8) -0.0191(9) 0.0156(8)

loop_
_atom_type_symbol
_atom_type_description
_atom_type_scat_dispersion_real
_atom_type_scat_dispersion_imag
_atom_type_scat_source
C C 0.0033 0.0016 'International Tables Vol C Tables 4.2.6.8 and 6.1.1.4'
H H 0.0000 0.0000 'International Tables Vol C Tables 4.2.6.8 and 6.1.1.4'
O O 0.0106 0.0060 'International Tables Vol C Tables 4.2.6.8 and 6.1.1.4'
F F 0.0171 0.0103 'International Tables Vol C Tables 4.2.6.8 and 6.1.1.4'
S S 0.1246 0.1234 'International Tables Vol C Tables 4.2.6.8 and 6.1.1.4'
Br Br -0.2901 2.4595 'International Tables Vol C Tables 4.2.6.8 and 6.1.1.4'

loop_
_geom_angle_atom_site_label_1
_geom_angle_atom_site_label_2
_geom_angle_atom_site_label_3
_geom_angle_site_symmetry_3
_geom_angle
C4 Br1 O2 2_677 163.28(5)
O2 S1 C1 . 107.07(7)
O2 S1 C15 . 105.85(9)
C1 S1 C15 . 97.64(9)
C7 O1 C8 . 106.58(12)
C8 C1 C2 . 106.97(14)
C8 C1 S1 . 126.42(13)
C2 C1 S1 . 126.36(12)
C7 C2 C3 . 119.31(15)
C7 C2 C1 . 105.05(14)
C3 C2 C1 . 135.62(15)
C4 C3 C2 . 116.65(15)
C4 C3 H3 . 121.7
C2 C3 H3 . 121.7
C3 C4 C5 . 123.30(16)
C3 C4 Br1 . 118.41(13)
C5 C4 Br1 . 118.28(13)
C6 C5 C4 . 120.26(16)
C6 C5 H5 . 119.9
C4 C5 H5 . 119.9
C7 C6 C5 . 116.17(16)
C7 C6 H6 . 121.9
C5 C6 H6 . 121.9
O1 C7 C6 . 125.06(15)
O1 C7 C2 . 110.60(14)
C6 C7 C2 . 124.30(16)
C1 C8 O1 . 110.79(14)
C1 C8 C9 . 134.47(15)
O1 C8 C9 . 114.71(14)
C14 C9 C10 . 119.48(15)
C14 C9 C8 . 121.18(15)
C10 C9 C8 . 119.32(15)
C11 C10 C9 . 117.81(16)
C11 C10 H10 . 121.1
C9 C10 H10 . 121.1
F1 C11 C10 . 117.89(16)
F1 C11 C12 . 118.26(16)
C10 C11 C12 . 123.84(16)
C11 C12 C13 . 118.18(16)
C11 C12 H12 . 120.9
C13 C12 H12 . 120.9
C14 C13 C12 . 120.14(16)
C14 C13 H13 . 119.9
C12 C13 H13 . 119.9
C13 C14 C9 . 120.54(16)
C13 C14 H14 . 119.7
C9 C14 H14 . 119.7
S1 C15 H15A . 109.5
S1 C15 H15B . 109.5
H15A C15 H15B . 109.5
S1 C15 H15C . 109.5
H15A C15 H15C . 109.5
H15B C15 H15C . 109.5

loop_
_geom_bond_atom_site_label_1
_geom_bond_atom_site_label_2
_geom_bond_distance
Br1 C4 1.8994(17)
S1 O2 1.4884(13)
S1 C1 1.7662(17)
S1 C15 1.7951(19)
F1 C11 1.3604(19)
O1 C7 1.376(2)
O1 C8 1.379(2)
C1 C8 1.362(2)
C1 C2 1.449(2)
C2 C7 1.393(2)
C2 C3 1.397(2)
C3 C4 1.381(2)
C3 H3 0.9500
C4 C5 1.402(2)
C5 C6 1.382(2)
C5 H5 0.9500
C6 C7 1.382(2)
C6 H6 0.9500
C8 C9 1.459(2)
C9 C14 1.398(2)
C9 C10 1.405(2)
C10 C11 1.371(2)
C10 H10 0.9500
C11 C12 1.372(3)
C12 C13 1.389(3)
C12 H12 0.9500
C13 C14 1.384(2)
C13 H13 0.9500
C14 H14 0.9500
C15 H15A 0.9800
C15 H15B 0.9800
C15 H15C 0.9800

loop_
_geom_contact_atom_site_label_1
_geom_contact_atom_site_label_2
_geom_contact_distance
_geom_contact_site_symmetry_2
Br1 O2 3.2137(13) 2_677

loop_
_geom_hbond_atom_site_label_D
_geom_hbond_atom_site_label_H
_geom_hbond_atom_site_label_A
_geom_hbond_site_symmetry_A
_geom_hbond_distance_DH
_geom_hbond_distance_HA
_geom_hbond_distance_DA
_geom_hbond_angle_DHA
C13 H13 O2 2_766 0.95 2.55 3.356(2) 142

loop_
_geom_torsion_atom_site_label_1
_geom_torsion_atom_site_label_2
_geom_torsion_atom_site_label_3
_geom_torsion_atom_site_label_4
_geom_torsion
O2 S1 C1 C8 139.58(15)
C15 S1 C1 C8 -111.19(16)
O2 S1 C1 C2 -33.90(16)
C15 S1 C1 C2 75.34(16)
C8 C1 C2 C7 -0.52(18)
S1 C1 C2 C7 174.00(13)
C8 C1 C2 C3 177.77(18)
S1 C1 C2 C3 -7.7(3)
C7 C2 C3 C4 0.2(2)
C1 C2 C3 C4 -177.90(18)
C2 C3 C4 C5 -0.4(3)
C2 C3 C4 Br1 178.50(12)
C3 C4 C5 C6 0.2(3)
Br1 C4 C5 C6 -178.66(13)
C4 C5 C6 C7 0.1(3)
C8 O1 C7 C6 -178.78(16)
C8 O1 C7 C2 -0.97(18)
C5 C6 C7 O1 177.22(15)
C5 C6 C7 C2 -0.3(3)
C3 C2 C7 O1 -177.70(14)
C1 C2 C7 O1 0.92(18)
C3 C2 C7 C6 0.1(3)
C1 C2 C7 C6 178.75(16)
C2 C1 C8 O1 -0.06(18)
S1 C1 C8 O1 -174.57(12)
C2 C1 C8 C9 -177.94(18)
S1 C1 C8 C9 7.5(3)
C7 O1 C8 C1 0.63(18)
C7 O1 C8 C9 178.96(14)
C1 C8 C9 C14 30.3(3)
O1 C8 C9 C14 -147.50(16)
C1 C8 C9 C10 -151.18(19)
O1 C8 C9 C10 31.0(2)
C14 C9 C10 C11 -0.3(3)
C8 C9 C10 C11 -178.86(15)
C9 C10 C11 F1 178.95(15)
C9 C10 C11 C12 -0.2(3)
F1 C11 C12 C13 -179.08(16)
C10 C11 C12 C13 0.1(3)
C11 C12 C13 C14 0.6(3)
C12 C13 C14 C9 -1.2(3)
C10 C9 C14 C13 1.0(3)
C8 C9 C14 C13 179.54(17)
